data_2311954
loop_
_publ_author_name
'Garc\'ia, Andr\'es C'
'Abon\'ia, Rodrigo'
'Jaramillo-G\'omez, Luz M'
'Cobo, Justo'
'Glidewell, Christopher'

_publ_section_title
;
 Design, synthesis and crystallographic study of novel indole-based cyano
 derivatives as key building blocks for heteropolycyclic compounds of
 major complexity.
;
_journal_coeditor_code YF3130
_journal_issue 'Pt 12'
_journal_name_full 'Acta crystallographica. Section C, Structural chemistry'
_journal_page_first 1040
_journal_page_last 1049
_journal_paper_doi 10.1107/S2053229617015789
_journal_volume 73
_journal_year 2017
_chemical_formula_iupac 'C32 H23 Br N2 O2'
_chemical_formula_moiety 'C32 H23 Br N2 O2'
_chemical_formula_sum 'C32 H23 Br N2 O2'
_chemical_formula_weight 547.42
_chemical_name_systematic '(<i>E</i>)-1-(1-Benzyl-1<i>H</i>-indol-3-yl)-3-(2-bromophenyl)-2-cyanoprop-1-en-1-yl benzoate'
_space_group_crystal_system monoclinic
_space_group_IT_number 14
_space_group_name_Hall '-P 2ybc'
_space_group_name_H-M_alt 'P 1 21/c 1'
_atom_sites_solution_hydrogens geom
_audit_creation_method SHELXL-2014
_cell_angle_alpha 90
_cell_angle_beta 104.638(12)
_cell_angle_gamma 90
_cell_formula_units_Z 4
_cell_length_a 14.886(4)
_cell_length_b 8.129(3)
_cell_length_c 21.432(6)
_cell_measurement_reflns_used 7902
_cell_measurement_temperature 100(2)
_cell_measurement_theta_max 31.659
_cell_measurement_theta_min 2.691
_cell_volume 2509.3(14)
_computing_cell_refinement
;
SAINT (Bruker, 2016)
;
_computing_data_collection
;
APEX3 (Bruker, 2016)
;
_computing_data_reduction
;
SAINT (Bruker, 2016)
;
_computing_molecular_graphics
;
PLATON (Spek, 2009)
;
_computing_publication_material
;
SHELXL2014 (Sheldrick, 2015) and PLATON (Spek, 2009)
;
_computing_structure_refinement
;
SHELXL2014 (Sheldrick, 2015)
;
_computing_structure_solution
;
SIR92 (Altomare <i>et al.</i>,  1994)
;
_diffrn_ambient_temperature 100(2)
_diffrn_measured_fraction_theta_full 0.999
_diffrn_measured_fraction_theta_max 0.999
_diffrn_measurement_device_type 'Bruker D8 Venture'
_diffrn_measurement_method '\f and \w scans'
_diffrn_radiation_monochromator 'multilayer mirror'
_diffrn_radiation_type MoK\a
_diffrn_radiation_wavelength 0.71073
_diffrn_reflns_av_R_equivalents 0.0735
_diffrn_reflns_limit_h_max 20
_diffrn_reflns_limit_h_min -20
_diffrn_reflns_limit_k_max 11
_diffrn_reflns_limit_k_min -10
_diffrn_reflns_limit_l_max 29
_diffrn_reflns_limit_l_min -29
_diffrn_reflns_number 87392
_diffrn_reflns_theta_full 25.242
_diffrn_reflns_theta_max 29.499
_diffrn_reflns_theta_min 2.691
_diffrn_standards_decay_% 0
_diffrn_standards_interval_count 0
_diffrn_standards_interval_time 0
_diffrn_standards_number 0
_exptl_absorpt_coefficient_mu 1.672
_exptl_absorpt_correction_T_max 0.818
_exptl_absorpt_correction_T_min 0.676
_exptl_absorpt_correction_type multi-scan
_exptl_absorpt_process_details
;
(SADABS; Bruker, 2016)
;
_exptl_crystal_colour colourless
_exptl_crystal_density_diffrn 1.449
_exptl_crystal_description block
_exptl_crystal_F_000 1120
_exptl_crystal_size_max 0.210
_exptl_crystal_size_mid 0.120
_exptl_crystal_size_min 0.120
_refine_diff_density_max 0.464
_refine_diff_density_min -0.942
_refine_ls_extinction_method none
_refine_ls_goodness_of_fit_ref 1.046
_refine_ls_hydrogen_treatment constr
_refine_ls_matrix_type full
_refine_ls_number_parameters 334
_refine_ls_number_reflns 6999
_refine_ls_number_restraints 0
_refine_ls_restrained_S_all 1.046
_refine_ls_R_factor_all 0.0494
_refine_ls_R_factor_gt 0.0359
_refine_ls_shift/su_max 0.002
_refine_ls_shift/su_mean 0.000
_refine_ls_structure_factor_coef Fsqd
_refine_ls_weighting_details 'w=1/[\s^2^(Fo^2^)+(0.0363P)^2^+2.1078P] where P=(Fo^2^+2Fc^2^)/3'
_refine_ls_weighting_scheme calc
_refine_ls_wR_factor_gt 0.0798
_refine_ls_wR_factor_ref 0.0855
_reflns_number_gt 5828
_reflns_number_total 6999
_reflns_threshold_expression 'I > 2\s(I)'
_cod_data_source_file yf3130sup1.cif
_cod_data_source_block IV
_cod_original_sg_symbol_H-M 'P 21/c'
_cod_database_code 2311954
_shelx_space_group_comment
;
The symmetry employed for this shelxl refinement is uniquely defined
by the following loop, which should always be used as a source of
symmetry information in preference to the above space-group names.
They are only intended as comments.
;
_shelx_estimated_absorpt_t_min 0.720
_shelx_estimated_absorpt_t_max 0.825
_shelxl_version_number 2.014

loop_
_space_group_symop_operation_xyz
'x, y, z'
'-x, y+1/2, -z+1/2'
'-x, -y, -z'
'x, -y-1/2, z-1/2'

loop_
_atom_site_type_symbol
_atom_site_label
_atom_site_fract_x
_atom_site_fract_y
_atom_site_fract_z
_atom_site_U_iso_or_equiv
_atom_site_adp_type
_atom_site_calc_flag
_atom_site_occupancy
C C1 0.25289(10) 0.82801(18) 0.47696(7) 0.0105(3) Uani d 1
C C2 0.27542(10) 0.93568(19) 0.52616(7) 0.0106(3) Uani d 1
C C3 0.20854(11) 1.04297(19) 0.55102(7) 0.0124(3) Uani d 1
H H3A 0.2265 1.1599 0.5494 0.015 Uiso calc 1
H H3B 0.1450 1.0294 0.5229 0.015 Uiso calc 1
O O11 0.15866(7) 0.80355(14) 0.44880(5) 0.0130(2) Uani d 1
C C11 0.13009(11) 0.83794(18) 0.38406(7) 0.0127(3) Uani d 1
O O12 0.17813(8) 0.91169(15) 0.35614(6) 0.0191(2) Uani d 1
C C111 0.03599(11) 0.7745(2) 0.35434(8) 0.0142(3) Uani d 1
C C112 -0.00318(12) 0.8198(2) 0.29061(8) 0.0183(3) Uani d 1
H H112 0.0285 0.8939 0.2693 0.022 Uiso calc 1
C C113 -0.08877(12) 0.7562(2) 0.25838(9) 0.0239(4) Uani d 1
H H113 -0.1155 0.7856 0.2147 0.029 Uiso calc 1
C C114 -0.13509(12) 0.6503(2) 0.28971(10) 0.0272(4) Uani d 1
H H114 -0.1934 0.6061 0.2673 0.033 Uiso calc 1
C C115 -0.09723(12) 0.6078(2) 0.35362(10) 0.0258(4) Uani d 1
H H115 -0.1300 0.5360 0.3750 0.031 Uiso calc 1
C C116 -0.01135(11) 0.6703(2) 0.38637(9) 0.0190(3) Uani d 1
H H116 0.0147 0.6420 0.4302 0.023 Uiso calc 1
N N11 0.44244(9) 0.61866(17) 0.42862(6) 0.0104(2) Uani d 1
C C12 0.40480(10) 0.75381(19) 0.45008(7) 0.0114(3) Uani d 1
H H12 0.4357 0.8560 0.4610 0.014 Uiso calc 1
C C13 0.31527(10) 0.72040(19) 0.45362(7) 0.0105(3) Uani d 1
C C13A 0.29651(10) 0.55208(19) 0.43271(7) 0.0098(3) Uani d 1
C C14 0.22226(10) 0.4437(2) 0.42943(7) 0.0127(3) Uani d 1
H H14 0.1665 0.4805 0.4388 0.015 Uiso calc 1
C C15 0.23190(11) 0.2821(2) 0.41223(8) 0.0147(3) Uani d 1
H H15 0.1820 0.2076 0.4099 0.018 Uiso calc 1
C C16 0.31388(11) 0.2253(2) 0.39810(7) 0.0147(3) Uani d 1
H H16 0.3183 0.1134 0.3865 0.018 Uiso calc 1
C C17 0.38813(11) 0.32977(19) 0.40090(7) 0.0128(3) Uani d 1
H H17 0.4437 0.2921 0.3916 0.015 Uiso calc 1
C C17A 0.37781(10) 0.49289(19) 0.41803(7) 0.0100(3) Uani d 1
C C21 0.37140(11) 0.95045(19) 0.55964(7) 0.0116(3) Uani d 1
N N21 0.44759(9) 0.96982(18) 0.58749(7) 0.0165(3) Uani d 1
C C31 0.20907(11) 0.99745(19) 0.61958(7) 0.0127(3) Uani d 1
C C32 0.14347(11) 0.8950(2) 0.63576(8) 0.0159(3) Uani d 1
Br Br32 0.03898(2) 0.81786(2) 0.57128(2) 0.02400(6) Uani d 1
C C33 0.14907(13) 0.8471(2) 0.69864(9) 0.0223(4) Uani d 1
H H33 0.1034 0.7763 0.7080 0.027 Uiso calc 1
C C34 0.22217(14) 0.9037(2) 0.74773(8) 0.0253(4) Uani d 1
H H34 0.2275 0.8703 0.7910 0.030 Uiso calc 1
C C35 0.28693(13) 1.0083(2) 0.73362(8) 0.0225(4) Uani d 1
H H35 0.3364 1.0485 0.7673 0.027 Uiso calc 1
C C36 0.28043(11) 1.0552(2) 0.67051(8) 0.0179(3) Uani d 1
H H36 0.3254 1.1283 0.6616 0.022 Uiso calc 1
C C18 0.54006(10) 0.5994(2) 0.42926(7) 0.0119(3) Uani d 1
H H18A 0.5652 0.5035 0.4565 0.014 Uiso calc 1
H H18B 0.5743 0.6980 0.4496 0.014 Uiso calc 1
C C181 0.55868(10) 0.57590(19) 0.36390(7) 0.0105(3) Uani d 1
C C182 0.63057(11) 0.4722(2) 0.35846(8) 0.0160(3) Uani d 1
H H182 0.6651 0.4142 0.3952 0.019 Uiso calc 1
C C183 0.65196(12) 0.4533(2) 0.29938(9) 0.0217(4) Uani d 1
H H183 0.7011 0.3822 0.2958 0.026 Uiso calc 1
C C184 0.60197(13) 0.5376(2) 0.24594(8) 0.0216(4) Uani d 1
H H184 0.6169 0.5249 0.2056 0.026 Uiso calc 1
C C185 0.53023(12) 0.6405(2) 0.25104(8) 0.0207(3) Uani d 1
H H185 0.4957 0.6980 0.2142 0.025 Uiso calc 1
C C186 0.50856(11) 0.6599(2) 0.30995(8) 0.0154(3) Uani d 1
H H186 0.4593 0.7309 0.3133 0.018 Uiso calc 1

loop_
_atom_site_aniso_label
_atom_site_aniso_U_11
_atom_site_aniso_U_22
_atom_site_aniso_U_33
_atom_site_aniso_U_12
_atom_site_aniso_U_13
_atom_site_aniso_U_23
C1 0.0080(6) 0.0117(7) 0.0113(6) -0.0008(5) 0.0017(5) 0.0019(5)
C2 0.0106(6) 0.0112(7) 0.0101(6) 0.0008(5) 0.0028(5) 0.0012(5)
C3 0.0134(7) 0.0125(7) 0.0116(7) 0.0021(6) 0.0036(5) 0.0000(5)
O11 0.0076(5) 0.0175(6) 0.0133(5) -0.0005(4) 0.0012(4) -0.0021(4)
C11 0.0131(7) 0.0091(7) 0.0139(7) 0.0009(5) -0.0005(5) -0.0016(5)
O12 0.0185(6) 0.0183(6) 0.0176(6) -0.0046(5) -0.0007(5) 0.0040(5)
C111 0.0104(7) 0.0122(7) 0.0180(7) 0.0022(5) -0.0004(6) -0.0049(6)
C112 0.0153(7) 0.0199(8) 0.0175(8) 0.0036(6) -0.0002(6) -0.0054(6)
C113 0.0159(8) 0.0299(10) 0.0214(8) 0.0049(7) -0.0037(6) -0.0098(7)
C114 0.0110(8) 0.0288(10) 0.0365(11) 0.0003(7) -0.0034(7) -0.0127(8)
C115 0.0132(8) 0.0226(9) 0.0398(11) -0.0030(7) 0.0032(7) -0.0025(8)
C116 0.0119(7) 0.0182(8) 0.0253(8) 0.0008(6) 0.0019(6) -0.0012(7)
N11 0.0086(6) 0.0133(6) 0.0100(6) -0.0008(5) 0.0034(4) -0.0013(5)
C12 0.0125(7) 0.0117(7) 0.0108(6) -0.0008(5) 0.0043(5) -0.0004(5)
C13 0.0095(6) 0.0124(7) 0.0095(6) -0.0010(5) 0.0020(5) -0.0003(5)
C13A 0.0111(6) 0.0116(7) 0.0061(6) 0.0005(5) 0.0009(5) 0.0003(5)
C14 0.0109(7) 0.0157(7) 0.0113(6) -0.0009(6) 0.0027(5) 0.0000(6)
C15 0.0160(7) 0.0139(7) 0.0142(7) -0.0038(6) 0.0037(6) -0.0003(6)
C16 0.0200(8) 0.0114(7) 0.0129(7) -0.0010(6) 0.0043(6) -0.0012(6)
C17 0.0151(7) 0.0135(7) 0.0103(6) 0.0024(6) 0.0040(5) -0.0005(5)
C17A 0.0116(6) 0.0126(7) 0.0056(6) -0.0003(5) 0.0019(5) 0.0007(5)
C21 0.0144(7) 0.0098(7) 0.0116(7) -0.0004(5) 0.0053(5) -0.0012(5)
N21 0.0135(6) 0.0194(7) 0.0164(6) -0.0005(5) 0.0031(5) -0.0039(5)
C31 0.0124(7) 0.0136(7) 0.0126(7) 0.0041(6) 0.0041(5) -0.0010(6)
C32 0.0151(7) 0.0165(8) 0.0172(7) 0.0029(6) 0.0059(6) -0.0003(6)
Br32 0.01663(9) 0.02752(10) 0.02782(10) -0.00654(7) 0.00557(7) -0.00047(7)
C33 0.0272(9) 0.0222(9) 0.0222(8) 0.0060(7) 0.0152(7) 0.0040(7)
C34 0.0354(10) 0.0293(10) 0.0134(8) 0.0150(8) 0.0105(7) 0.0036(7)
C35 0.0233(9) 0.0296(10) 0.0132(7) 0.0114(7) 0.0019(6) -0.0042(7)
C36 0.0145(7) 0.0227(8) 0.0165(7) 0.0037(6) 0.0035(6) -0.0051(6)
C18 0.0083(6) 0.0179(8) 0.0094(6) 0.0009(5) 0.0020(5) -0.0005(5)
C181 0.0090(6) 0.0123(7) 0.0104(6) -0.0024(5) 0.0029(5) -0.0014(5)
C182 0.0136(7) 0.0167(8) 0.0187(7) 0.0022(6) 0.0061(6) 0.0018(6)
C183 0.0200(8) 0.0218(9) 0.0283(9) 0.0004(7) 0.0154(7) -0.0041(7)
C184 0.0249(9) 0.0283(9) 0.0158(7) -0.0097(7) 0.0129(7) -0.0066(7)
C185 0.0201(8) 0.0305(9) 0.0116(7) -0.0042(7) 0.0041(6) 0.0027(7)
C186 0.0122(7) 0.0212(8) 0.0128(7) 0.0016(6) 0.0032(6) 0.0018(6)

loop_
_atom_type_symbol
_atom_type_description
_atom_type_scat_dispersion_real
_atom_type_scat_dispersion_imag
_atom_type_scat_source
C C 0.0033 0.0016 'International Tables Vol C Tables 4.2.6.8 and 6.1.1.4'
H H 0.0000 0.0000 'International Tables Vol C Tables 4.2.6.8 and 6.1.1.4'
N N 0.0061 0.0033 'International Tables Vol C Tables 4.2.6.8 and 6.1.1.4'
O O 0.0106 0.0060 'International Tables Vol C Tables 4.2.6.8 and 6.1.1.4'
Br Br -0.2901 2.4595 'International Tables Vol C Tables 4.2.6.8 and 6.1.1.4'

loop_
_geom_angle_atom_site_label_1
_geom_angle_atom_site_label_2
_geom_angle_atom_site_label_3
_geom_angle
C2 C1 O11 117.13(13)
C2 C1 C13 127.35(14)
O11 C1 C13 115.19(13)
C1 C2 C21 117.79(14)
C1 C2 C3 126.37(14)
C21 C2 C3 115.83(13)
C31 C3 C2 110.94(12)
C31 C3 H3A 109.5
C2 C3 H3A 109.5
C31 C3 H3B 109.5
C2 C3 H3B 109.5
H3A C3 H3B 108.0
C11 O11 C1 115.40(12)
O12 C11 O11 122.22(14)
O12 C11 C111 125.31(15)
O11 C11 C111 112.47(14)
C116 C111 C112 120.47(15)
C116 C111 C11 122.96(15)
C112 C111 C11 116.54(15)
C113 C112 C111 119.61(18)
C113 C112 H112 120.2
C111 C112 H112 120.2
C114 C113 C112 119.99(18)
C114 C113 H113 120.0
C112 C113 H113 120.0
C113 C114 C115 120.54(17)
C113 C114 H114 119.7
C115 C114 H114 119.7
C114 C115 C116 120.01(18)
C114 C115 H115 120.0
C116 C115 H115 120.0
C111 C116 C115 119.35(17)
C111 C116 H116 120.3
C115 C116 H116 120.3
C12 N11 C17A 108.82(12)
C12 N11 C18 125.19(13)
C17A N11 C18 124.93(13)
N11 C12 C13 110.14(14)
N11 C12 H12 124.9
C13 C12 H12 124.9
C12 C13 C13A 106.43(13)
C12 C13 C1 127.59(14)
C13A C13 C1 125.90(13)
C14 C13A C17A 119.00(14)
C14 C13A C13 134.36(14)
C17A C13A C13 106.43(13)
C15 C14 C13A 118.52(14)
C15 C14 H14 120.7
C13A C14 H14 120.7
C14 C15 C16 121.59(15)
C14 C15 H15 119.2
C16 C15 H15 119.2
C17 C16 C15 121.04(15)
C17 C16 H16 119.5
C15 C16 H16 119.5
C16 C17 C17A 117.09(14)
C16 C17 H17 121.5
C17A C17 H17 121.5
N11 C17A C17 128.89(14)
N11 C17A C13A 108.18(13)
C17 C17A C13A 122.75(14)
N21 C21 C2 176.67(17)
C32 C31 C36 116.67(15)
C32 C31 C3 123.79(14)
C36 C31 C3 119.50(15)
C33 C32 C31 122.49(16)
C33 C32 Br32 116.75(13)
C31 C32 Br32 120.75(12)
C32 C33 C34 119.17(17)
C32 C33 H33 120.4
C34 C33 H33 120.4
C35 C34 C33 119.83(16)
C35 C34 H34 120.1
C33 C34 H34 120.1
C34 C35 C36 120.35(17)
C34 C35 H35 119.8
C36 C35 H35 119.8
C35 C36 C31 121.45(17)
C35 C36 H36 119.3
C31 C36 H36 119.3
N11 C18 C181 114.95(12)
N11 C18 H18A 108.5
C181 C18 H18A 108.5
N11 C18 H18B 108.5
C181 C18 H18B 108.5
H18A C18 H18B 107.5
C186 C181 C182 119.47(14)
C186 C181 C18 121.72(14)
C182 C181 C18 118.76(14)
C181 C182 C183 120.12(15)
C181 C182 H182 119.9
C183 C182 H182 119.9
C184 C183 C182 120.09(16)
C184 C183 H183 120.0
C182 C183 H183 120.0
C183 C184 C185 120.01(15)
C183 C184 H184 120.0
C185 C184 H184 120.0
C184 C185 C186 120.15(16)
C184 C185 H185 119.9
C186 C185 H185 119.9
C181 C186 C185 120.15(15)
C181 C186 H186 119.9
C185 C186 H186 119.9

loop_
_geom_bond_atom_site_label_1
_geom_bond_atom_site_label_2
_geom_bond_distance
C1 C2 1.346(2)
C1 O11 1.3942(18)
C1 C13 1.453(2)
C2 C21 1.433(2)
C2 C3 1.518(2)
C3 C31 1.513(2)
C3 H3A 0.9900
C3 H3B 0.9900
O11 C11 1.3734(19)
C11 O12 1.202(2)
C11 C111 1.477(2)
C111 C116 1.389(2)
C111 C112 1.393(2)
C112 C113 1.387(2)
C112 H112 0.9500
C113 C114 1.379(3)
C113 H113 0.9500
C114 C115 1.387(3)
C114 H114 0.9500
C115 C116 1.390(2)
C115 H115 0.9500
C116 H116 0.9500
N11 C12 1.365(2)
N11 C17A 1.383(2)
N11 C18 1.4581(19)
C12 C13 1.381(2)
C12 H12 0.9500
C13 C13A 1.445(2)
C13A C14 1.401(2)
C13A C17A 1.410(2)
C14 C15 1.381(2)
C14 H14 0.9500
C15 C16 1.408(2)
C15 H15 0.9500
C16 C17 1.383(2)
C16 H16 0.9500
C17 C17A 1.395(2)
C17 H17 0.9500
C21 N21 1.151(2)
C31 C32 1.392(2)
C31 C36 1.398(2)
C32 C33 1.385(2)
C32 Br32 1.9068(17)
C33 C34 1.387(3)
C33 H33 0.9500
C34 C35 1.375(3)
C34 H34 0.9500
C35 C36 1.385(2)
C35 H35 0.9500
C36 H36 0.9500
C18 C181 1.507(2)
C18 H18A 0.9900
C18 H18B 0.9900
C181 C186 1.387(2)
C181 C182 1.390(2)
C182 C183 1.390(2)
C182 H182 0.9500
C183 C184 1.380(3)
C183 H183 0.9500
C184 C185 1.382(3)
C184 H184 0.9500
C185 C186 1.389(2)
C185 H185 0.9500
C186 H186 0.9500

loop_
_geom_hbond_atom_site_label_D
_geom_hbond_atom_site_label_H
_geom_hbond_atom_site_label_A
_geom_hbond_site_symmetry_A
_geom_hbond_distance_DH
_geom_hbond_distance_HA
_geom_hbond_distance_DA
_geom_hbond_angle_DHA
_geom_hbond_publ_flag
C36 H36 <i>Cg</i>3 3_676 0.95 2.92 3.739(2) 145 no
C183 H183 <i>Cg</i>1 3_666 0.95 2.97 3.807(2) 148 no

loop_
_geom_torsion_atom_site_label_1
_geom_torsion_atom_site_label_2
_geom_torsion_atom_site_label_3
_geom_torsion_atom_site_label_4
_geom_torsion
O11 C1 C2 C21 174.10(13)
C13 C1 C2 C21 1.0(2)
O11 C1 C2 C3 -4.8(2)
C13 C1 C2 C3 -177.92(14)
C1 C2 C3 C31 115.94(17)
C21 C2 C3 C31 -63.03(17)
C2 C1 O11 C11 121.15(15)
C13 C1 O11 C11 -64.94(17)
C1 O11 C11 O12 -13.0(2)
C1 O11 C11 C111 166.92(12)
O12 C11 C111 C116 170.58(16)
O11 C11 C111 C116 -9.4(2)
O12 C11 C111 C112 -7.3(2)
O11 C11 C111 C112 172.79(14)
C116 C111 C112 C113 -2.0(2)
C11 C111 C112 C113 175.86(15)
C111 C112 C113 C114 0.8(3)
C112 C113 C114 C115 0.6(3)
C113 C114 C115 C116 -0.9(3)
C112 C111 C116 C115 1.8(2)
C11 C111 C116 C115 -175.96(16)
C114 C115 C116 C111 -0.4(3)
C17A N11 C12 C13 -0.38(17)
C18 N11 C12 C13 -169.05(13)
N11 C12 C13 C13A -0.05(17)
N11 C12 C13 C1 176.84(14)
C2 C1 C13 C12 -36.3(3)
O11 C1 C13 C12 150.51(15)
C2 C1 C13 C13A 140.01(16)
O11 C1 C13 C13A -33.2(2)
C12 C13 C13A C14 174.99(16)
C1 C13 C13A C14 -2.0(3)
C12 C13 C13A C17A 0.45(16)
C1 C13 C13A C17A -176.50(14)
C17A C13A C14 C15 0.4(2)
C13 C13A C14 C15 -173.65(16)
C13A C14 C15 C16 0.0(2)
C14 C15 C16 C17 -0.1(2)
C15 C16 C17 C17A -0.2(2)
C12 N11 C17A C17 -174.54(14)
C18 N11 C17A C17 -5.8(2)
C12 N11 C17A C13A 0.67(16)
C18 N11 C17A C13A 169.37(13)
C16 C17 C17A N11 175.16(15)
C16 C17 C17A C13A 0.6(2)
C14 C13A C17A N11 -176.22(13)
C13 C13A C17A N11 -0.69(16)
C14 C13A C17A C17 -0.7(2)
C13 C13A C17A C17 174.88(14)
C2 C3 C31 C32 -98.04(18)
C2 C3 C31 C36 79.71(18)
C36 C31 C32 C33 -2.0(2)
C3 C31 C32 C33 175.78(15)
C36 C31 C32 Br32 176.51(12)
C3 C31 C32 Br32 -5.7(2)
C31 C32 C33 C34 0.5(3)
Br32 C32 C33 C34 -178.09(13)
C32 C33 C34 C35 1.1(3)
C33 C34 C35 C36 -1.1(3)
C34 C35 C36 C31 -0.5(3)
C32 C31 C36 C35 2.0(2)
C3 C31 C36 C35 -175.87(15)
C12 N11 C18 C181 -119.05(16)
C17A N11 C18 C181 74.06(19)
N11 C18 C181 C186 38.1(2)
N11 C18 C181 C182 -144.58(15)
C186 C181 C182 C183 0.1(2)
C18 C181 C182 C183 -177.33(15)
C181 C182 C183 C184 0.1(3)
C182 C183 C184 C185 -0.3(3)
C183 C184 C185 C186 0.3(3)
C182 C181 C186 C185 -0.1(2)
C18 C181 C186 C185 177.27(15)
C184 C185 C186 C181 -0.1(3)
